data_2237916
loop_
_publ_author_name
'Shihabuddeen Syed, A.'
'Rajarajan, K.'
'NizamMohideen, M.'

_publ_section_title
;
 (Thiocyanato-\k<i>S</i>)tris(thiourea-\k<i>S</i>)mercury(II) chloride
;
_journal_coeditor_code JJ2165
_journal_issue 6
_journal_name_full 'Acta Crystallographica Section E'
_journal_page_first i33
_journal_paper_doi 10.1107/S1600536813011847
_journal_volume 69
_journal_year 2013
_chemical_formula_iupac '[Hg (N C S) (C H4 N2 S)3] Cl'
_chemical_formula_moiety 'C4 H12 Cl Hg N7 S4 +, Cl -'
_chemical_formula_sum 'C4 H12 Cl Hg N7 S4'
_chemical_formula_weight 522.49
_chemical_name_systematic
;
(Thiocyanato-\k<i>S</i>)tris(thiourea-\k<i>S</i>)mercury(II) chloride
;
_space_group_IT_number 61
_symmetry_cell_setting orthorhombic
_symmetry_space_group_name_Hall '-P 2ac 2ab'
_symmetry_space_group_name_H-M 'P b c a'
_atom_sites_solution_hydrogens geom
_atom_sites_solution_primary direct
_atom_sites_solution_secondary difmap
_audit_creation_method SHELXL-97
_cell_angle_alpha 90.00
_cell_angle_beta 90.00
_cell_angle_gamma 90.00
_cell_formula_units_Z 8
_cell_length_a 8.2175(3)
_cell_length_b 16.3257(8)
_cell_length_c 22.6793(10)
_cell_measurement_reflns_used 5125
_cell_measurement_temperature 293(2)
_cell_measurement_theta_max 31.2
_cell_measurement_theta_min 2.4
_cell_volume 3042.6(2)
_computing_cell_refinement 'APEX2 and SAINT (Bruker, 2004)'
_computing_data_collection 'APEX2 (Bruker, 2004)'
_computing_data_reduction 'SAINT and XPREP (Bruker, 2004)'
_computing_molecular_graphics
;
ORTEP-3  for Windows (Farrugia, 2012)
and Mercury (Macrae <i>et al.</i>, 2008)
;
_computing_publication_material 'WinGX (Farrugia, 2012) and PLATON (Spek, 2009)'
_computing_structure_refinement 'SHELXL97 (Sheldrick, 2008)'
_computing_structure_solution 'SHELXS97 (Sheldrick, 2008)'
_diffrn_ambient_temperature 293(2)
_diffrn_measured_fraction_theta_full 0.989
_diffrn_measured_fraction_theta_max 0.989
_diffrn_measurement_device_type
;
Bruker Kappa APEXII CCD
;
_diffrn_measurement_method '\w and \f scans'
_diffrn_radiation_monochromator graphite
_diffrn_radiation_source 'fine-focus sealed tube'
_diffrn_radiation_type MoK\a
_diffrn_radiation_wavelength 0.71073
_diffrn_reflns_av_R_equivalents 0.0568
_diffrn_reflns_av_sigmaI/netI 0.0386
_diffrn_reflns_limit_h_max 6
_diffrn_reflns_limit_h_min -12
_diffrn_reflns_limit_k_max 24
_diffrn_reflns_limit_k_min -23
_diffrn_reflns_limit_l_max 33
_diffrn_reflns_limit_l_min -32
_diffrn_reflns_number 38987
_diffrn_reflns_theta_full 31.76
_diffrn_reflns_theta_max 31.76
_diffrn_reflns_theta_min 2.50
_diffrn_standards_number 0
_exptl_absorpt_coefficient_mu 10.832
_exptl_absorpt_correction_T_max 0.2206
_exptl_absorpt_correction_T_min 0.1395
_exptl_absorpt_correction_type multi-scan
_exptl_absorpt_process_details '(SADABS; Sheldrick, 2004)'
_exptl_crystal_colour Colorless
_exptl_crystal_density_diffrn 2.281
_exptl_crystal_density_method 'not measured'
_exptl_crystal_description Block
_exptl_crystal_F_000 1968
_exptl_crystal_size_max 0.30
_exptl_crystal_size_mid 0.25
_exptl_crystal_size_min 0.20
_refine_diff_density_max 2.165
_refine_diff_density_min -1.209
_refine_ls_extinction_method none
_refine_ls_goodness_of_fit_ref 1.046
_refine_ls_hydrogen_treatment constr
_refine_ls_matrix_type full
_refine_ls_number_parameters 155
_refine_ls_number_reflns 5125
_refine_ls_number_restraints 0
_refine_ls_restrained_S_all 1.046
_refine_ls_R_factor_all 0.0663
_refine_ls_R_factor_gt 0.0355
_refine_ls_shift/su_max 0.001
_refine_ls_shift/su_mean 0.000
_refine_ls_structure_factor_coef Fsqd
_refine_ls_weighting_details 'calc w=1/[\s^2^(Fo^2^)+(0.0291P)^2^+7.0058P] where P=(Fo^2^+2Fc^2^)/3'
_refine_ls_weighting_scheme calc
_refine_ls_wR_factor_gt 0.0705
_refine_ls_wR_factor_ref 0.0816
_reflns_number_gt 3579
_reflns_number_total 5125
_reflns_threshold_expression I>2sigma(I)
_cod_data_source_file jj2165.cif
_cod_data_source_block I
_cod_database_code 2237916
_cod_database_fobs_code 2237916

loop_
_symmetry_equiv_pos_as_xyz
'x, y, z'
'-x+1/2, -y, z+1/2'
'x+1/2, -y+1/2, -z'
'-x, y+1/2, -z+1/2'
'-x, -y, -z'
'x-1/2, y, -z-1/2'
'-x-1/2, y-1/2, z'
'x, -y-1/2, z-1/2'

loop_
_atom_site_type_symbol
_atom_site_label
_atom_site_fract_x
_atom_site_fract_y
_atom_site_fract_z
_atom_site_U_iso_or_equiv
_atom_site_adp_type
_atom_site_calc_flag
_atom_site_refinement_flags
_atom_site_occupancy
_atom_site_symmetry_multiplicity
C C1 1.2410(5) 0.1993(3) 0.42350(17) 0.0280(8) Uani d . 1 1
C C2 1.0389(5) 0.3016(3) 0.2771(2) 0.0321(9) Uani d . 1 1
C C3 0.7067(6) 0.0234(3) 0.43089(19) 0.0333(9) Uani d . 1 1
C C4 1.2429(7) -0.0184(3) 0.3691(2) 0.0498(13) Uani d . 1 1
N N1 1.3113(5) 0.1934(3) 0.37245(16) 0.0488(12) Uani d . 1 1
H H1A 1.4063 0.2142 0.3671 0.059 Uiso calc R 1 1
H H1B 1.2628 0.1687 0.3439 0.059 Uiso calc R 1 1
N N2 1.3169(5) 0.2370(3) 0.46633(17) 0.0445(10) Uani d . 1 1
H H2A 1.4119 0.2575 0.4604 0.053 Uiso calc R 1 1
H H2B 1.2718 0.2414 0.5004 0.053 Uiso calc R 1 1
N N3 1.0072(6) 0.3302(3) 0.32922(19) 0.0511(11) Uani d . 1 1
H H3A 1.0352 0.3794 0.3383 0.061 Uiso calc R 1 1
H H3B 0.9582 0.2999 0.3547 0.061 Uiso calc R 1 1
N N4 1.1131(6) 0.3476(3) 0.2386(2) 0.0541(12) Uani d . 1 1
H H4A 1.1409 0.3967 0.2477 0.065 Uiso calc R 1 1
H H4B 1.1342 0.3287 0.2040 0.065 Uiso calc R 1 1
N N5 0.6681(6) 0.0872(3) 0.46201(18) 0.0496(11) Uani d . 1 1
H H5A 0.6676 0.0844 0.4999 0.060 Uiso calc R 1 1
H H5B 0.6430 0.1324 0.4448 0.060 Uiso calc R 1 1
N N6 0.7440(8) -0.0438(3) 0.4576(2) 0.0667(15) Uani d . 1 1
H H6A 0.7430 -0.0458 0.4955 0.080 Uiso calc R 1 1
H H6B 0.7698 -0.0865 0.4375 0.080 Uiso calc R 1 1
N N7 1.2853(8) -0.0407(4) 0.4142(2) 0.0779(18) Uani d . 1 1
Hg Hg1 0.92567(2) 0.123362(12) 0.340864(7) 0.03933(7) Uani d . 1 1
S S1 1.05319(12) 0.15817(7) 0.43857(4) 0.0313(2) Uani d . 1 1
S S2 1.18864(19) 0.01386(9) 0.30317(6) 0.0529(4) Uani d . 1 1
S S3 0.70350(17) 0.02592(8) 0.35487(5) 0.0430(3) Uani d . 1 1
S S4 0.98486(18) 0.20568(7) 0.25448(5) 0.0411(3) Uani d . 1 1
Cl Cl1 0.66976(13) 0.27345(7) 0.39858(4) 0.0323(2) Uani d . 1 1

loop_
_atom_site_aniso_label
_atom_site_aniso_U_11
_atom_site_aniso_U_22
_atom_site_aniso_U_33
_atom_site_aniso_U_12
_atom_site_aniso_U_13
_atom_site_aniso_U_23
C1 0.025(2) 0.034(2) 0.0245(18) 0.0005(16) -0.0007(15) 0.0005(16)
C2 0.029(2) 0.028(2) 0.040(2) -0.0008(16) 0.0019(17) -0.0016(17)
C3 0.039(3) 0.029(2) 0.031(2) -0.0060(18) 0.0015(18) 0.0054(17)
C4 0.060(3) 0.044(3) 0.046(3) 0.022(3) 0.006(2) -0.005(2)
N1 0.032(2) 0.090(3) 0.0248(18) -0.021(2) 0.0068(15) -0.010(2)
N2 0.036(2) 0.066(3) 0.0310(19) -0.019(2) 0.0034(16) -0.0137(19)
N3 0.061(3) 0.037(2) 0.055(3) -0.013(2) 0.019(2) -0.0159(19)
N4 0.076(3) 0.030(2) 0.057(3) -0.015(2) 0.024(2) -0.0046(19)
N5 0.078(3) 0.034(2) 0.037(2) 0.007(2) 0.002(2) 0.0028(18)
N6 0.123(5) 0.037(3) 0.040(2) 0.026(3) 0.002(3) 0.008(2)
N7 0.110(5) 0.079(4) 0.044(3) 0.043(4) 0.005(3) 0.008(3)
Hg1 0.04559(12) 0.04260(11) 0.02981(9) -0.01684(8) -0.00241(7) 0.00517(7)
S1 0.0253(5) 0.0458(6) 0.0226(4) -0.0040(4) 0.0020(4) -0.0053(4)
S2 0.0672(10) 0.0556(8) 0.0358(6) 0.0222(7) -0.0004(6) -0.0097(6)
S3 0.0545(8) 0.0436(7) 0.0310(5) -0.0259(6) -0.0047(5) 0.0018(5)
S4 0.0683(8) 0.0323(6) 0.0227(5) -0.0161(6) -0.0053(5) 0.0020(4)
Cl1 0.0305(5) 0.0362(5) 0.0301(5) -0.0054(4) -0.0013(4) 0.0004(4)

loop_
_atom_type_symbol
_atom_type_description
_atom_type_scat_dispersion_real
_atom_type_scat_dispersion_imag
_atom_type_scat_source
C C 0.0033 0.0016 'International Tables Vol C Tables 4.2.6.8 and 6.1.1.4'
H H 0.0000 0.0000 'International Tables Vol C Tables 4.2.6.8 and 6.1.1.4'
N N 0.0061 0.0033 'International Tables Vol C Tables 4.2.6.8 and 6.1.1.4'
Hg Hg -2.3894 9.2266 'International Tables Vol C Tables 4.2.6.8 and 6.1.1.4'
S S 0.1246 0.1234 'International Tables Vol C Tables 4.2.6.8 and 6.1.1.4'
Cl Cl 0.1484 0.1585 'International Tables Vol C Tables 4.2.6.8 and 6.1.1.4'

loop_
_geom_angle_atom_site_label_1
_geom_angle_atom_site_label_2
_geom_angle_atom_site_label_3
_geom_angle_site_symmetry_3
_geom_angle
N1 C1 N2 . 119.0(4)
N1 C1 S1 . 123.3(3)
N2 C1 S1 . 117.7(3)
N3 C2 N4 . 119.9(4)
N3 C2 S4 . 123.4(4)
N4 C2 S4 . 116.7(4)
N6 C3 N5 . 119.1(4)
N6 C3 S3 . 119.6(4)
N5 C3 S3 . 121.4(4)
N7 C4 S2 1 177.9(6)
N7 C4 S2 . 177.9(6)
C1 N1 H1A . 120.0
C1 N1 H1B . 120.0
H1A N1 H1B . 120.0
C1 N2 H2A . 120.0
C1 N2 H2B . 120.0
H2A N2 H2B . 120.0
C2 N3 H3A . 120.0
C2 N3 H3B . 120.0
H3A N3 H3B . 120.0
C2 N4 H4A . 120.0
C2 N4 H4B . 120.0
H4A N4 H4B . 120.0
C3 N5 H5A . 120.0
C3 N5 H5B . 120.0
H5A N5 H5B . 120.0
C3 N6 H6A . 120.0
C3 N6 H6B . 120.0
H6A N6 H6B . 120.0
S4 Hg1 S3 . 128.02(4)
S4 Hg1 S1 . 120.18(4)
S3 Hg1 S1 . 110.11(4)
S4 Hg1 S2 1 87.39(5)
S3 Hg1 S2 1 101.05(5)
S1 Hg1 S2 1 95.02(4)
S4 Hg1 S2 . 87.39(5)
S3 Hg1 S2 . 101.05(5)
S1 Hg1 S2 . 95.02(4)
C1 S1 Hg1 . 106.69(14)
C4 S2 Hg1 . 97.45(18)
C3 S3 Hg1 . 97.71(15)
C2 S4 Hg1 . 108.55(16)

loop_
_geom_bond_atom_site_label_1
_geom_bond_atom_site_label_2
_geom_bond_site_symmetry_2
_geom_bond_distance
C1 N1 . 1.297(5)
C1 N2 . 1.309(5)
C1 S1 . 1.717(4)
C2 N3 . 1.297(6)
C2 N4 . 1.302(6)
C2 S4 . 1.707(4)
C3 N6 . 1.290(6)
C3 N5 . 1.298(6)
C3 S3 . 1.725(4)
C4 N7 . 1.141(7)
C4 S2 1 1.647(6)
C4 S2 . 1.647(6)
N1 H1A . 0.8600
N1 H1B . 0.8600
N2 H2A . 0.8600
N2 H2B . 0.8600
N3 H3A . 0.8600
N3 H3B . 0.8600
N4 H4A . 0.8600
N4 H4B . 0.8600
N5 H5A . 0.8600
N5 H5B . 0.8600
N6 H6A . 0.8600
N6 H6B . 0.8600
Hg1 S4 . 2.4250(11)
Hg1 S3 . 2.4422(12)
Hg1 S1 . 2.5162(10)
Hg1 S2 1 2.9320(14)
Hg1 S2 . 2.9320(14)

loop_
_geom_hbond_atom_site_label_D
_geom_hbond_atom_site_label_H
_geom_hbond_atom_site_label_A
_geom_hbond_site_symmetry_A
_geom_hbond_distance_DH
_geom_hbond_distance_HA
_geom_hbond_distance_DA
_geom_hbond_angle_DHA
N1 H1A Cl1 1_655 0.86 2.48 3.277(4) 155.2
N1 H1B S2 1 0.86 2.76 3.475(5) 141.5
N2 H2A Cl1 1_655 0.86 2.55 3.335(4) 151.5
N3 H3B Cl1 1 0.86 2.61 3.320(5) 141.0
N4 H4B Cl1 6_656 0.86 2.51 3.370(5) 175.0
N5 H5B Cl1 1 0.86 2.54 3.363(4) 160.8
N5 H5A N7 5_756 0.86 2.11 2.933(7) 160.0

loop_
_geom_torsion_atom_site_label_1
_geom_torsion_atom_site_label_2
_geom_torsion_atom_site_label_3
_geom_torsion_atom_site_label_4
_geom_torsion_site_symmetry_1
_geom_torsion_site_symmetry_4
_geom_torsion
N1 C1 S1 Hg1 . . -14.6(4)
N2 C1 S1 Hg1 . . 166.6(3)
S4 Hg1 S1 C1 . . -32.03(16)
S3 Hg1 S1 C1 . . 161.59(16)
S2 Hg1 S1 C1 1 . 57.87(16)
S2 Hg1 S1 C1 . . 57.87(16)
S2 C4 S2 Hg1 1 . 0E1(10)
S4 Hg1 S2 S2 . 1 0.00(8)
S3 Hg1 S2 S2 . 1 0.00(8)
S1 Hg1 S2 S2 . 1 0.00(8)
S4 Hg1 S2 C4 . . 150.5(2)
S3 Hg1 S2 C4 . . -81.2(2)
S1 Hg1 S2 C4 . . 30.5(2)
S2 Hg1 S2 C4 1 . 0(9)
N6 C3 S3 Hg1 . . -115.5(4)
N5 C3 S3 Hg1 . . 66.4(4)
S4 Hg1 S3 C3 . . -160.34(16)
S1 Hg1 S3 C3 . . 4.69(17)
S2 Hg1 S3 C3 1 . 104.27(17)
S2 Hg1 S3 C3 . . 104.27(17)
N3 C2 S4 Hg1 . . -17.9(5)
N4 C2 S4 Hg1 . . 163.4(4)
S3 Hg1 S4 C2 . . 138.25(16)
S1 Hg1 S4 C2 . . -25.45(17)
S2 Hg1 S4 C2 1 . -119.74(17)
S2 Hg1 S4 C2 . . -119.74(17)
